data_4122360
loop_
_publ_author_name
'Wang, Xinke'
'Thevenon, Arnaud'
'Brosmer, Jonathan L.'
'Yu, Insun'
'Khan, Saeed I.'
'Mehrkhodavandi, Parisa'
'Diaconescu, Paula L.'

_publ_section_title
;
 Redox Control of Group 4 Metal Ring-Opening Polymerization Activity
 toward l-Lactide and \e-Caprolactone.
;
_journal_issue 32
_journal_name_full 'Journal of the American Chemical Society'
_journal_page_first 11264
_journal_page_last 11267
_journal_paper_doi 10.1021/ja505883u
_journal_volume 136
_journal_year 2014
_chemical_formula_sum 'C80 H82 B F24 Fe O4 S2 Zr'
_chemical_formula_weight 1785.46
_chemical_name_systematic
; 
 ? 
;
_space_group_IT_number 2
_symmetry_cell_setting triclinic
_symmetry_space_group_name_Hall '-P 1'
_symmetry_space_group_name_H-M 'P -1'
_atom_sites_solution_hydrogens geom
_atom_sites_solution_primary direct
_atom_sites_solution_secondary difmap
_audit_creation_method SHELXL-97
_cell_angle_alpha 100.831(6)
_cell_angle_beta 97.394(6)
_cell_angle_gamma 108.140(4)
_cell_formula_units_Z 2
_cell_length_a 14.473(5)
_cell_length_b 15.609(6)
_cell_length_c 24.403(12)
_cell_measurement_temperature 100(2)
_cell_volume 5041(4)
_computing_structure_refinement 'SHELXL-97 (Sheldrick, 1997)'
_computing_structure_solution 'SHELXS-97 (Sheldrick, 1990)'
_diffrn_ambient_temperature 100(2)
_diffrn_measured_fraction_theta_full 0.992
_diffrn_measured_fraction_theta_max 0.975
_diffrn_radiation_monochromator graphite
_diffrn_radiation_source 'fine-focus sealed tube'
_diffrn_radiation_type MoK\a
_diffrn_radiation_wavelength 0.71073
_diffrn_reflns_av_R_equivalents 0.0620
_diffrn_reflns_av_sigmaI/netI 0.0988
_diffrn_reflns_limit_h_max 19
_diffrn_reflns_limit_h_min -19
_diffrn_reflns_limit_k_max 20
_diffrn_reflns_limit_k_min -20
_diffrn_reflns_limit_l_max 32
_diffrn_reflns_limit_l_min -32
_diffrn_reflns_number 62383
_diffrn_reflns_theta_full 25.00
_diffrn_reflns_theta_max 28.17
_diffrn_reflns_theta_min 3.51
_exptl_absorpt_coefficient_mu 0.372
_exptl_absorpt_correction_T_max 0.9817
_exptl_absorpt_correction_T_min 0.9260
_exptl_absorpt_correction_type multi-scan
_exptl_absorpt_process_details 'Bruker AXS area detector scaling and absorption correction'
_exptl_crystal_density_diffrn 1.176
_exptl_crystal_density_method 'not measured'
_exptl_crystal_F_000 1826
_exptl_crystal_size_max 0.21
_exptl_crystal_size_mid 0.12
_exptl_crystal_size_min 0.05
_refine_diff_density_max 0.852
_refine_diff_density_min -0.921
_refine_diff_density_rms 0.092
_refine_ls_extinction_method none
_refine_ls_goodness_of_fit_ref 0.934
_refine_ls_hydrogen_treatment constr
_refine_ls_matrix_type full
_refine_ls_number_parameters 1030
_refine_ls_number_reflns 24147
_refine_ls_number_restraints 60
_refine_ls_restrained_S_all 0.938
_refine_ls_R_factor_all 0.1033
_refine_ls_R_factor_gt 0.0586
_refine_ls_shift/su_max 0.007
_refine_ls_shift/su_mean 0.000
_refine_ls_structure_factor_coef Fsqd
_refine_ls_weighting_details 'calc w=1/[\s^2^(Fo^2^)+(0.0889P)^2^+0.0000P] where P=(Fo^2^+2Fc^2^)/3'
_refine_ls_weighting_scheme calc
_refine_ls_wR_factor_gt 0.1466
_refine_ls_wR_factor_ref 0.1626
_reflns_number_gt 14529
_reflns_number_total 24147
_reflns_threshold_expression >2sigma(I)
_cod_data_source_file ja505883u_si_002.cif
_cod_data_source_block pld1332s
_cod_depositor_comments 'Adding full bibliography for 4122357--4122360.cif.'
_cod_original_sg_symbol_H-M P-1
_cod_database_code 4122360

loop_
_symmetry_equiv_pos_as_xyz
'x, y, z'
'-x, -y, -z'

loop_
_atom_site_label
_atom_site_type_symbol
_atom_site_fract_x
_atom_site_fract_y
_atom_site_fract_z
_atom_site_U_iso_or_equiv
_atom_site_adp_type
_atom_site_occupancy
_atom_site_symmetry_multiplicity
_atom_site_calc_flag
_atom_site_refinement_flags
_atom_site_disorder_assembly
_atom_site_disorder_group
Zr1 Zr 0.19963(2) 0.78817(2) 0.402298(13) 0.01937(9) Uani 1 1 d . . .
Fe2 Fe 0.22605(4) 0.76090(3) 0.19944(2) 0.02309(12) Uani 1 1 d . . .
S1 S 0.34897(6) 0.76836(6) 0.33488(3) 0.02123(18) Uani 1 1 d . . .
S2 S 0.06991(7) 0.77590(6) 0.29691(3) 0.02364(19) Uani 1 1 d . . .
O1 O 0.26403(17) 0.91660(15) 0.39245(9) 0.0219(5) Uani 1 1 d . . .
O2 O 0.13937(17) 0.65122(15) 0.36697(9) 0.0232(5) Uani 1 1 d . . .
O3 O 0.09391(17) 0.80693(16) 0.43636(10) 0.0267(5) Uani 1 1 d . . .
O4 O 0.30041(18) 0.78763(16) 0.46110(10) 0.0264(5) Uani 1 1 d . A .
C1 C 0.3333(2) 0.7441(2) 0.26077(13) 0.0209(7) Uani 1 1 d . . .
C2 C 0.3806(3) 0.8008(2) 0.22619(14) 0.0246(7) Uani 1 1 d . . .
H2 H 0.4244 0.8634 0.2391 0.030 Uiso 1 1 calc R . .
C3 C 0.3508(3) 0.7478(3) 0.16897(15) 0.0286(8) Uani 1 1 d . . .
H3 H 0.3728 0.7680 0.1370 0.034 Uiso 1 1 calc R . .
C4 C 0.2827(3) 0.6591(2) 0.16765(14) 0.0253(7) Uani 1 1 d . . .
H4 H 0.2505 0.6099 0.1347 0.030 Uiso 1 1 calc R . .
C5 C 0.2711(3) 0.6572(2) 0.22462(14) 0.0236(7) Uani 1 1 d . . .
H5 H 0.2292 0.6066 0.2363 0.028 Uiso 1 1 calc R . .
C6 C 0.1062(3) 0.7884(2) 0.23248(14) 0.0253(7) Uani 1 1 d . . .
C7 C 0.0709(3) 0.7237(3) 0.17833(14) 0.0283(8) Uani 1 1 d . . .
H7 H 0.0254 0.6620 0.1707 0.034 Uiso 1 1 calc R . .
C8 C 0.1155(3) 0.7676(3) 0.13786(15) 0.0327(9) Uani 1 1 d . . .
H8 H 0.1038 0.7410 0.0982 0.039 Uiso 1 1 calc R . .
C9 C 0.1807(3) 0.8580(3) 0.16684(15) 0.0309(8) Uani 1 1 d . . .
H9 H 0.2202 0.9025 0.1499 0.037 Uiso 1 1 calc R . .
C10 C 0.1770(3) 0.8708(2) 0.22584(14) 0.0266(8) Uani 1 1 d . . .
H10 H 0.2147 0.9245 0.2553 0.032 Uiso 1 1 calc R . .
C11 C 0.4339(2) 0.8878(2) 0.35928(14) 0.0219(7) Uani 1 1 d . . .
H11A H 0.4547 0.9011 0.4012 0.026 Uiso 1 1 calc R . .
H11B H 0.4939 0.8917 0.3430 0.026 Uiso 1 1 calc R . .
C12 C 0.3986(2) 0.9638(2) 0.34608(13) 0.0209(7) Uani 1 1 d . . .
C13 C 0.4531(2) 1.0239(2) 0.31680(13) 0.0218(7) Uani 1 1 d . . .
H13 H 0.5080 1.0128 0.3033 0.026 Uiso 1 1 calc R . .
C14 C 0.4284(3) 1.0993(2) 0.30712(13) 0.0214(7) Uani 1 1 d . . .
C15 C 0.3490(3) 1.1148(2) 0.32997(13) 0.0227(7) Uani 1 1 d . . .
H15 H 0.3323 1.1672 0.3244 0.027 Uiso 1 1 calc R . .
C16 C 0.2934(2) 1.0582(2) 0.36019(13) 0.0206(7) Uani 1 1 d . . .
C17 C 0.3170(2) 0.9784(2) 0.36652(13) 0.0198(7) Uani 1 1 d . . .
C18 C 0.2139(3) 1.0841(2) 0.38868(14) 0.0235(7) Uani 1 1 d . . .
C19 C 0.1104(3) 1.0097(3) 0.36394(16) 0.0317(8) Uani 1 1 d . . .
H19A H 0.0599 1.0319 0.3785 0.048 Uiso 1 1 calc R . .
H19B H 0.1081 0.9522 0.3752 0.048 Uiso 1 1 calc R . .
H19C H 0.0974 0.9977 0.3223 0.048 Uiso 1 1 calc R . .
C20 C 0.2071(3) 1.1767(3) 0.37911(17) 0.0333(9) Uani 1 1 d . . .
H20A H 0.2713 1.2263 0.3952 0.050 Uiso 1 1 calc R . .
H20B H 0.1559 1.1912 0.3978 0.050 Uiso 1 1 calc R . .
H20C H 0.1898 1.1717 0.3382 0.050 Uiso 1 1 calc R . .
C21 C 0.2398(3) 1.0943(3) 0.45302(14) 0.0292(8) Uani 1 1 d . . .
H21A H 0.3047 1.1430 0.4689 0.044 Uiso 1 1 calc R . .
H21B H 0.2421 1.0353 0.4603 0.044 Uiso 1 1 calc R . .
H21C H 0.1892 1.1113 0.4711 0.044 Uiso 1 1 calc R . .
C22 C 0.4825(3) 1.1640(2) 0.27287(14) 0.0265(8) Uani 1 1 d . . .
C23 C 0.4120(3) 1.1570(3) 0.21915(15) 0.0342(9) Uani 1 1 d . . .
H23A H 0.4479 1.1964 0.1964 0.051 Uiso 1 1 calc R . .
H23B H 0.3577 1.1776 0.2295 0.051 Uiso 1 1 calc R . .
H23C H 0.3847 1.0923 0.1969 0.051 Uiso 1 1 calc R . .
C24 C 0.5725(3) 1.1412(3) 0.25631(19) 0.0413(10) Uani 1 1 d . . .
H24A H 0.6198 1.1483 0.2909 0.062 Uiso 1 1 calc R . .
H24B H 0.6047 1.1836 0.2340 0.062 Uiso 1 1 calc R . .
H24C H 0.5505 1.0770 0.2335 0.062 Uiso 1 1 calc R . .
C25 C 0.5209(3) 1.2658(3) 0.30906(16) 0.0342(9) Uani 1 1 d . . .
H25A H 0.5626 1.2702 0.3452 0.051 Uiso 1 1 calc R . .
H25B H 0.4643 1.2846 0.3167 0.051 Uiso 1 1 calc R . .
H25C H 0.5599 1.3067 0.2881 0.051 Uiso 1 1 calc R . .
C26 C -0.0084(3) 0.6551(2) 0.28242(15) 0.0248(7) Uani 1 1 d . . .
H26A H -0.0438 0.6470 0.3143 0.030 Uiso 1 1 calc R . .
H26B H -0.0592 0.6415 0.2477 0.030 Uiso 1 1 calc R . .
C27 C 0.0414(2) 0.5838(2) 0.27433(14) 0.0222(7) Uani 1 1 d . . .
C28 C 0.0149(2) 0.5174(2) 0.22323(14) 0.0231(7) Uani 1 1 d . . .
H28 H -0.0317 0.5202 0.1930 0.028 Uiso 1 1 calc R . .
C29 C 0.0547(2) 0.4472(2) 0.21526(14) 0.0227(7) Uani 1 1 d . . .
C30 C 0.1155(2) 0.4409(2) 0.26282(15) 0.0242(7) Uani 1 1 d . . .
H30 H 0.1399 0.3907 0.2586 0.029 Uiso 1 1 calc R . .
C31 C 0.1425(2) 0.5038(2) 0.31595(14) 0.0225(7) Uani 1 1 d . . .
C32 C 0.1096(2) 0.5807(2) 0.32008(14) 0.0212(7) Uani 1 1 d . . .
C33 C 0.2028(3) 0.4889(2) 0.36769(15) 0.0279(8) Uani 1 1 d . . .
C34 C 0.3079(3) 0.5611(3) 0.38437(17) 0.0350(9) Uani 1 1 d . . .
H34A H 0.3397 0.5595 0.3513 0.052 Uiso 1 1 calc R . .
H34B H 0.3468 0.5469 0.4151 0.052 Uiso 1 1 calc R . .
H34C H 0.3043 0.6231 0.3974 0.052 Uiso 1 1 calc R . .
C35 C 0.1497(3) 0.4947(3) 0.41869(16) 0.0412(10) Uani 1 1 d . . .
H35A H 0.1422 0.5557 0.4283 0.062 Uiso 1 1 calc R . .
H35B H 0.1892 0.4861 0.4516 0.062 Uiso 1 1 calc R . .
H35C H 0.0841 0.4460 0.4085 0.062 Uiso 1 1 calc R . .
C36 C 0.2131(3) 0.3925(2) 0.35517(17) 0.0351(9) Uani 1 1 d . . .
H36A H 0.1470 0.3446 0.3429 0.053 Uiso 1 1 calc R . .
H36B H 0.2478 0.3837 0.3897 0.053 Uiso 1 1 calc R . .
H36C H 0.2510 0.3878 0.3249 0.053 Uiso 1 1 calc R . .
C37 C 0.0299(3) 0.3756(2) 0.15845(15) 0.0265(8) Uani 1 1 d . . .
C38 C 0.1248(3) 0.3627(3) 0.14352(16) 0.0310(8) Uani 1 1 d . . .
H38A H 0.1718 0.4227 0.1424 0.047 Uiso 1 1 calc R . .
H38B H 0.1089 0.3192 0.1062 0.047 Uiso 1 1 calc R . .
H38C H 0.1544 0.3378 0.1724 0.047 Uiso 1 1 calc R . .
C39 C -0.0431(3) 0.2835(3) 0.16325(17) 0.0348(9) Uani 1 1 d . . .
H39A H -0.0123 0.2610 0.1930 0.052 Uiso 1 1 calc R . .
H39B H -0.0603 0.2376 0.1268 0.052 Uiso 1 1 calc R . .
H39C H -0.1034 0.2930 0.1730 0.052 Uiso 1 1 calc R . .
C40 C -0.0190(3) 0.4074(3) 0.10990(16) 0.0378(9) Uani 1 1 d . . .
H40A H -0.0847 0.4074 0.1158 0.057 Uiso 1 1 calc R . .
H40B H -0.0258 0.3647 0.0734 0.057 Uiso 1 1 calc R . .
H40C H 0.0226 0.4703 0.1096 0.057 Uiso 1 1 calc R . .
C41 C 0.0141(3) 0.8018(3) 0.46587(15) 0.0326(9) Uani 1 1 d . . .
C42 C -0.0105(4) 0.7115(4) 0.4852(2) 0.0665(15) Uani 1 1 d . . .
H42A H -0.0334 0.6587 0.4518 0.100 Uiso 1 1 calc R . .
H42B H -0.0628 0.7073 0.5074 0.100 Uiso 1 1 calc R . .
H42C H 0.0490 0.7103 0.5089 0.100 Uiso 1 1 calc R . .
C43 C -0.0728(3) 0.8042(4) 0.42593(18) 0.0495(12) Uani 1 1 d . . .
H43A H -0.0539 0.8625 0.4136 0.074 Uiso 1 1 calc R . .
H43B H -0.1285 0.8002 0.4455 0.074 Uiso 1 1 calc R . .
H43C H -0.0926 0.7516 0.3926 0.074 Uiso 1 1 calc R . .
C44 C 0.0505(3) 0.8860(4) 0.5164(2) 0.0621(15) Uani 1 1 d . . .
H44A H 0.1096 0.8852 0.5406 0.093 Uiso 1 1 calc R . .
H44B H -0.0018 0.8840 0.5385 0.093 Uiso 1 1 calc R . .
H44C H 0.0671 0.9429 0.5027 0.093 Uiso 1 1 calc R . .
C45 C 0.3612(3) 0.8169(3) 0.51638(18) 0.0476(7) Uani 1 1 d D . .
C46 C 0.3054(5) 0.7705(5) 0.5547(2) 0.0476(7) Uani 0.714(5) 1 d PDU A 1
H46A H 0.2424 0.7820 0.5531 0.071 Uiso 0.714(5) 1 calc PR A 1
H46B H 0.3443 0.7950 0.5937 0.071 Uiso 0.714(5) 1 calc PR A 1
H46C H 0.2922 0.7036 0.5431 0.071 Uiso 0.714(5) 1 calc PR A 1
C47 C 0.3758(5) 0.9230(4) 0.5343(2) 0.0476(7) Uani 0.714(5) 1 d PDU A 1
H47A H 0.3113 0.9303 0.5360 0.071 Uiso 0.714(5) 1 calc PR A 1
H47B H 0.4054 0.9542 0.5062 0.071 Uiso 0.714(5) 1 calc PR A 1
H47C H 0.4198 0.9507 0.5718 0.071 Uiso 0.714(5) 1 calc PR A 1
C48 C 0.4580(5) 0.8047(5) 0.5138(3) 0.0476(7) Uani 0.714(5) 1 d PDU A 1
H48A H 0.4898 0.8388 0.4875 0.071 Uiso 0.714(5) 1 calc PR A 1
H48B H 0.4477 0.7386 0.5005 0.071 Uiso 0.714(5) 1 calc PR A 1
H48C H 0.5006 0.8288 0.5519 0.071 Uiso 0.714(5) 1 calc PR A 1
C46A C 0.3314(11) 0.8713(10) 0.5593(6) 0.0476(7) Uani 0.286(5) 1 d PDU A 2
H46D H 0.2595 0.8444 0.5563 0.071 Uiso 0.286(5) 1 calc PR A 2
H46E H 0.3483 0.9349 0.5543 0.071 Uiso 0.286(5) 1 calc PR A 2
H46F H 0.3657 0.8724 0.5968 0.071 Uiso 0.286(5) 1 calc PR A 2
C47A C 0.4662(10) 0.8445(11) 0.5162(7) 0.0476(7) Uani 0.286(5) 1 d PDU A 2
H47D H 0.4777 0.8024 0.4848 0.071 Uiso 0.286(5) 1 calc PR A 2
H47E H 0.5020 0.8418 0.5524 0.071 Uiso 0.286(5) 1 calc PR A 2
H47F H 0.4901 0.9081 0.5114 0.071 Uiso 0.286(5) 1 calc PR A 2
C48A C 0.3315(11) 0.7189(9) 0.5296(6) 0.0476(7) Uani 0.286(5) 1 d PDU A 2
H48D H 0.3486 0.6762 0.5011 0.071 Uiso 0.286(5) 1 calc PR A 2
H48E H 0.2599 0.6953 0.5283 0.071 Uiso 0.286(5) 1 calc PR A 2
H48F H 0.3673 0.7237 0.5676 0.071 Uiso 0.286(5) 1 calc PR A 2
B1 B 0.3245(3) 0.2228(3) 0.04201(15) 0.0185(7) Uani 1 1 d . . .
C49 C 0.2147(2) 0.1850(2) 0.05762(13) 0.0174(6) Uani 1 1 d . . .
C50 C 0.1274(2) 0.1662(2) 0.01843(13) 0.0204(7) Uani 1 1 d . . .
H50 H 0.1324 0.1802 -0.0176 0.024 Uiso 1 1 calc R . .
C51 C 0.0335(2) 0.1278(2) 0.02984(13) 0.0194(7) Uani 1 1 d . . .
C52 C 0.0230(2) 0.1057(2) 0.08193(14) 0.0203(7) Uani 1 1 d . . .
H52 H -0.0408 0.0798 0.0902 0.024 Uiso 1 1 calc R . .
C53 C 0.1077(2) 0.1223(2) 0.12103(14) 0.0197(7) Uani 1 1 d . . .
C54 C 0.2020(2) 0.1607(2) 0.10918(13) 0.0187(7) Uani 1 1 d . . .
H54 H 0.2589 0.1706 0.1370 0.022 Uiso 1 1 calc R . .
C55 C 0.1024(2) 0.1036(2) 0.17871(14) 0.0234(7) Uani 1 1 d . . .
C56 C -0.0561(3) 0.1173(2) -0.01185(14) 0.0240(7) Uani 1 1 d . . .
C57 C 0.3399(2) 0.1272(2) 0.01083(13) 0.0178(6) Uani 1 1 d . . .
C58 C 0.3693(2) 0.0712(2) 0.04323(13) 0.0203(7) Uani 1 1 d . . .
H58 H 0.3891 0.0938 0.0834 0.024 Uiso 1 1 calc R . .
C59 C 0.3705(2) -0.0160(2) 0.01851(14) 0.0209(7) Uani 1 1 d . . .
C60 C 0.3439(2) -0.0511(2) -0.04009(14) 0.0218(7) Uani 1 1 d . . .
H60 H 0.3452 -0.1106 -0.0572 0.026 Uiso 1 1 calc R . .
C61 C 0.3154(2) 0.0036(2) -0.07287(13) 0.0200(7) Uani 1 1 d . . .
C62 C 0.3126(2) 0.0902(2) -0.04758(13) 0.0193(7) Uani 1 1 d . . .
H62 H 0.2913 0.1252 -0.0712 0.023 Uiso 1 1 calc R . .
C63 C 0.3933(3) -0.0765(3) 0.05483(15) 0.0283(8) Uani 1 1 d . . .
C64 C 0.2855(3) -0.0303(2) -0.13611(14) 0.0270(8) Uani 1 1 d . . .
C65 C 0.3313(2) 0.2974(2) 0.00268(13) 0.0191(7) Uani 1 1 d . . .
C66 C 0.4009(2) 0.3123(2) -0.03261(14) 0.0224(7) Uani 1 1 d . . .
H66 H 0.4384 0.2721 -0.0375 0.027 Uiso 1 1 calc R . .
C67 C 0.4170(3) 0.3835(2) -0.06071(14) 0.0257(7) Uani 1 1 d . . .
C68 C 0.3651(3) 0.4445(2) -0.05430(15) 0.0287(8) Uani 1 1 d . . .
H68 H 0.3768 0.4940 -0.0729 0.034 Uiso 1 1 calc R . .
C69 C 0.2950(3) 0.4310(2) -0.01977(14) 0.0253(7) Uani 1 1 d . . .
C70 C 0.2786(2) 0.3591(2) 0.00767(13) 0.0226(7) Uani 1 1 d . . .
H70 H 0.2298 0.3514 0.0307 0.027 Uiso 1 1 calc R . .
C71 C 0.4892(3) 0.3926(3) -0.09913(17) 0.0369(9) Uani 1 1 d D . .
C72 C 0.2318(3) 0.4910(3) -0.01508(17) 0.0363(9) Uani 1 1 d . . .
C73 C 0.4107(2) 0.2825(2) 0.09850(13) 0.0179(6) Uani 1 1 d . . .
C74 C 0.3930(2) 0.3407(2) 0.14370(13) 0.0197(7) Uani 1 1 d . . .
H74 H 0.3275 0.3416 0.1431 0.024 Uiso 1 1 calc R . .
C75 C 0.4682(2) 0.3973(2) 0.18957(14) 0.0216(7) Uani 1 1 d . . .
C76 C 0.5640(2) 0.3997(2) 0.19183(14) 0.0224(7) Uani 1 1 d . . .
H76 H 0.6151 0.4376 0.2235 0.027 Uiso 1 1 calc R . .
C77 C 0.5843(2) 0.3451(2) 0.14637(14) 0.0214(7) Uani 1 1 d . . .
C78 C 0.5103(2) 0.2874(2) 0.10135(14) 0.0200(7) Uani 1 1 d . . .
H78 H 0.5266 0.2498 0.0714 0.024 Uiso 1 1 calc R . .
C79 C 0.4417(3) 0.4550(2) 0.23706(15) 0.0288(8) Uani 1 1 d D . .
C80 C 0.6895(3) 0.3484(2) 0.14873(15) 0.0256(7) Uani 1 1 d . . .
F1 F 0.01040(15) 0.07175(16) 0.18720(9) 0.0373(5) Uani 1 1 d . . .
F2 F 0.14575(17) 0.04203(15) 0.18881(9) 0.0380(5) Uani 1 1 d . . .
F3 F 0.14993(17) 0.18066(15) 0.22088(8) 0.0365(5) Uani 1 1 d . . .
F4 F -0.13628(14) 0.04761(15) -0.01006(9) 0.0357(5) Uani 1 1 d . . .
F5 F -0.08098(16) 0.19410(15) -0.00384(9) 0.0382(5) Uani 1 1 d . . .
F6 F -0.04357(15) 0.10190(14) -0.06620(8) 0.0320(5) Uani 1 1 d . . .
F7 F 0.4535(2) -0.02825(16) 0.10515(9) 0.0486(6) Uani 1 1 d . . .
F8 F 0.31076(17) -0.13219(18) 0.06730(11) 0.0493(7) Uani 1 1 d . . .
F9 F 0.43679(17) -0.13314(14) 0.03130(9) 0.0366(5) Uani 1 1 d . . .
F10 F 0.2930(2) -0.11353(16) -0.15565(9) 0.0463(6) Uani 1 1 d . . .
F11 F 0.19265(18) -0.0384(2) -0.15532(10) 0.0552(7) Uani 1 1 d . . .
F12 F 0.34176(19) 0.02663(16) -0.16268(9) 0.0479(6) Uani 1 1 d . . .
F13 F 0.56920(19) 0.37192(19) -0.07920(11) 0.0578(7) Uani 1 1 d D . .
F14 F 0.4521(2) 0.3386(2) -0.14953(11) 0.0853(11) Uani 1 1 d D . .
F15 F 0.5300(2) 0.47938(18) -0.10348(12) 0.0635(8) Uani 1 1 d D . .
F16 F 0.1464(2) 0.4535(2) -0.05342(11) 0.0627(8) Uani 1 1 d . . .
F17 F 0.2751(2) 0.57440(18) -0.02376(12) 0.0624(8) Uani 1 1 d . . .
F18 F 0.20628(19) 0.50464(16) 0.03581(9) 0.0453(6) Uani 1 1 d . . .
F19 F 0.5151(2) 0.4987(2) 0.28074(11) 0.0715(9) Uani 1 1 d D . .
F20 F 0.3696(2) 0.40516(18) 0.25828(12) 0.0670(9) Uani 1 1 d D . .
F21 F 0.4101(3) 0.5188(2) 0.22163(11) 0.0807(11) Uani 1 1 d D . .
F22 F 0.75214(15) 0.43550(15) 0.15471(10) 0.0411(6) Uani 1 1 d . . .
F23 F 0.72311(16) 0.31966(18) 0.19310(10) 0.0470(6) Uani 1 1 d . . .
F24 F 0.70309(15) 0.29656(15) 0.10264(9) 0.0363(5) Uani 1 1 d . . .

loop_
_atom_site_aniso_label
_atom_site_aniso_U_11
_atom_site_aniso_U_22
_atom_site_aniso_U_33
_atom_site_aniso_U_23
_atom_site_aniso_U_13
_atom_site_aniso_U_12
Zr1 0.02472(18) 0.01814(17) 0.01874(16) 0.00574(12) 0.00704(13) 0.01038(14)
Fe2 0.0312(3) 0.0231(3) 0.0202(2) 0.00672(19) 0.0069(2) 0.0150(2)
S1 0.0275(5) 0.0197(4) 0.0219(4) 0.0080(3) 0.0081(3) 0.0127(4)
S2 0.0302(5) 0.0225(4) 0.0232(4) 0.0047(3) 0.0067(4) 0.0158(4)
O1 0.0264(13) 0.0196(12) 0.0251(12) 0.0089(9) 0.0109(10) 0.0110(10)
O2 0.0304(13) 0.0174(12) 0.0237(12) 0.0046(9) 0.0078(10) 0.0101(10)
O3 0.0267(13) 0.0279(14) 0.0283(13) 0.0056(10) 0.0113(11) 0.0118(11)
O4 0.0317(14) 0.0234(13) 0.0238(12) 0.0052(10) 0.0025(10) 0.0105(11)
C1 0.0233(18) 0.0256(18) 0.0213(16) 0.0077(13) 0.0085(14) 0.0159(15)
C2 0.0287(19) 0.0225(18) 0.0269(18) 0.0083(14) 0.0089(15) 0.0121(15)
C3 0.037(2) 0.035(2) 0.0229(17) 0.0100(15) 0.0133(16) 0.0206(18)
C4 0.031(2) 0.0238(19) 0.0251(17) 0.0044(14) 0.0064(15) 0.0153(16)
C5 0.0286(19) 0.0185(17) 0.0295(18) 0.0073(14) 0.0091(15) 0.0140(15)
C6 0.031(2) 0.030(2) 0.0216(17) 0.0075(14) 0.0037(14) 0.0196(16)
C7 0.032(2) 0.032(2) 0.0244(18) 0.0055(15) 0.0029(15) 0.0180(17)
C8 0.044(2) 0.044(2) 0.0191(17) 0.0090(16) 0.0033(16) 0.027(2)
C9 0.045(2) 0.030(2) 0.0299(19) 0.0154(16) 0.0092(17) 0.0252(19)
C10 0.037(2) 0.0220(18) 0.0261(18) 0.0056(14) 0.0036(15) 0.0183(16)
C11 0.0251(18) 0.0233(18) 0.0211(16) 0.0070(13) 0.0049(14) 0.0125(15)
C12 0.0208(17) 0.0200(17) 0.0231(16) 0.0049(13) 0.0038(13) 0.0091(14)
C13 0.0254(18) 0.0227(18) 0.0205(16) 0.0071(13) 0.0075(14) 0.0103(15)
C14 0.0260(18) 0.0190(17) 0.0174(15) 0.0059(12) 0.0026(13) 0.0049(14)
C15 0.0286(19) 0.0225(18) 0.0190(16) 0.0076(13) 0.0014(14) 0.0113(15)
C16 0.0250(18) 0.0197(17) 0.0187(16) 0.0046(13) 0.0041(13) 0.0100(14)
C17 0.0252(18) 0.0174(17) 0.0170(15) 0.0040(12) 0.0043(13) 0.0076(14)
C18 0.0295(19) 0.0195(18) 0.0279(18) 0.0071(14) 0.0093(15) 0.0150(15)
C19 0.031(2) 0.028(2) 0.041(2) 0.0047(16) 0.0109(17) 0.0173(17)
C20 0.041(2) 0.028(2) 0.042(2) 0.0130(17) 0.0164(18) 0.0226(18)
C21 0.040(2) 0.029(2) 0.0265(18) 0.0088(15) 0.0118(16) 0.0193(17)
C22 0.031(2) 0.0242(19) 0.0266(18) 0.0115(14) 0.0093(15) 0.0079(16)
C23 0.038(2) 0.037(2) 0.0243(19) 0.0120(16) 0.0031(16) 0.0077(18)
C24 0.042(2) 0.040(2) 0.057(3) 0.030(2) 0.028(2) 0.018(2)
C25 0.039(2) 0.027(2) 0.032(2) 0.0109(16) 0.0043(17) 0.0043(18)
C26 0.0224(18) 0.0273(19) 0.0280(18) 0.0048(14) 0.0076(14) 0.0132(15)
C27 0.0219(18) 0.0187(17) 0.0268(17) 0.0027(13) 0.0098(14) 0.0076(14)
C28 0.0212(18) 0.0208(18) 0.0273(18) 0.0036(14) 0.0060(14) 0.0082(15)
C29 0.0178(17) 0.0205(18) 0.0277(18) 0.0030(13) 0.0058(14) 0.0048(14)
C30 0.0241(18) 0.0183(17) 0.0343(19) 0.0066(14) 0.0114(15) 0.0105(15)
C31 0.0220(18) 0.0183(17) 0.0300(18) 0.0071(14) 0.0087(14) 0.0085(14)
C32 0.0216(17) 0.0178(17) 0.0261(17) 0.0044(13) 0.0107(14) 0.0078(14)
C33 0.038(2) 0.0202(18) 0.0326(19) 0.0121(15) 0.0111(16) 0.0152(17)
C34 0.037(2) 0.028(2) 0.042(2) 0.0151(17) -0.0008(18) 0.0141(18)
C35 0.067(3) 0.034(2) 0.032(2) 0.0139(17) 0.015(2) 0.025(2)
C36 0.046(2) 0.024(2) 0.043(2) 0.0126(17) 0.0113(19) 0.0180(18)
C37 0.028(2) 0.0224(19) 0.0290(18) 0.0005(14) 0.0080(15) 0.0110(16)
C38 0.030(2) 0.025(2) 0.037(2) 0.0009(15) 0.0125(17) 0.0097(16)
C39 0.029(2) 0.029(2) 0.046(2) 0.0035(17) 0.0149(18) 0.0097(17)
C40 0.047(3) 0.033(2) 0.030(2) -0.0055(16) 0.0027(18) 0.019(2)
C41 0.026(2) 0.043(2) 0.0280(19) 0.0035(16) 0.0128(16) 0.0107(17)
C42 0.060(3) 0.070(4) 0.081(4) 0.044(3) 0.036(3) 0.016(3)
C43 0.041(3) 0.075(3) 0.043(3) 0.012(2) 0.018(2) 0.032(2)
C44 0.034(3) 0.083(4) 0.049(3) -0.026(3) 0.011(2) 0.014(2)
C45 0.0479(15) 0.0593(18) 0.0326(13) 0.0088(12) -0.0003(11) 0.0192(14)
C46 0.0479(15) 0.0593(18) 0.0326(13) 0.0088(12) -0.0003(11) 0.0192(14)
C47 0.0479(15) 0.0593(18) 0.0326(13) 0.0088(12) -0.0003(11) 0.0192(14)
C48 0.0479(15) 0.0593(18) 0.0326(13) 0.0088(12) -0.0003(11) 0.0192(14)
C46A 0.0479(15) 0.0593(18) 0.0326(13) 0.0088(12) -0.0003(11) 0.0192(14)
C47A 0.0479(15) 0.0593(18) 0.0326(13) 0.0088(12) -0.0003(11) 0.0192(14)
C48A 0.0479(15) 0.0593(18) 0.0326(13) 0.0088(12) -0.0003(11) 0.0192(14)
B1 0.0196(19) 0.0194(19) 0.0184(17) 0.0064(14) 0.0055(14) 0.0077(16)
C49 0.0179(16) 0.0153(16) 0.0204(15) 0.0023(12) 0.0048(13) 0.0084(13)
C50 0.0248(18) 0.0190(17) 0.0184(15) 0.0038(12) 0.0070(13) 0.0084(14)
C51 0.0179(17) 0.0179(17) 0.0224(16) 0.0023(13) 0.0031(13) 0.0081(14)
C52 0.0170(17) 0.0155(16) 0.0299(18) 0.0060(13) 0.0088(14) 0.0058(13)
C53 0.0234(18) 0.0156(16) 0.0256(17) 0.0077(13) 0.0095(14) 0.0110(14)
C54 0.0178(17) 0.0193(17) 0.0214(16) 0.0053(13) 0.0034(13) 0.0097(14)
C55 0.0225(18) 0.0237(18) 0.0247(17) 0.0087(14) 0.0044(14) 0.0074(15)
C56 0.0243(19) 0.0208(18) 0.0264(18) 0.0044(14) 0.0049(14) 0.0079(15)
C57 0.0168(16) 0.0152(16) 0.0227(16) 0.0057(12) 0.0080(13) 0.0051(13)
C58 0.0208(17) 0.0236(18) 0.0191(16) 0.0060(13) 0.0059(13) 0.0101(14)
C59 0.0212(18) 0.0207(17) 0.0262(17) 0.0107(13) 0.0091(14) 0.0100(14)
C60 0.0219(18) 0.0173(17) 0.0278(17) 0.0050(13) 0.0116(14) 0.0064(14)
C61 0.0184(17) 0.0202(17) 0.0213(16) 0.0037(13) 0.0069(13) 0.0061(14)
C62 0.0188(17) 0.0201(17) 0.0218(16) 0.0087(13) 0.0053(13) 0.0078(14)
C63 0.033(2) 0.029(2) 0.0320(19) 0.0108(15) 0.0131(16) 0.0189(17)
C64 0.034(2) 0.0258(19) 0.0230(17) 0.0039(14) 0.0060(15) 0.0145(17)
C65 0.0184(17) 0.0186(17) 0.0195(15) 0.0056(12) 0.0019(13) 0.0053(14)
C66 0.0222(18) 0.0195(17) 0.0264(17) 0.0056(13) 0.0063(14) 0.0081(14)
C67 0.0283(19) 0.0225(19) 0.0262(18) 0.0068(14) 0.0075(15) 0.0074(15)
C68 0.039(2) 0.0216(19) 0.0275(18) 0.0117(14) 0.0083(16) 0.0095(17)
C69 0.033(2) 0.0238(19) 0.0234(17) 0.0084(14) 0.0057(15) 0.0140(16)
C70 0.0226(18) 0.0264(19) 0.0206(16) 0.0069(13) 0.0065(14) 0.0091(15)
C71 0.046(3) 0.034(2) 0.041(2) 0.0185(18) 0.024(2) 0.017(2)
C72 0.056(3) 0.032(2) 0.034(2) 0.0150(17) 0.015(2) 0.025(2)
C73 0.0206(17) 0.0164(16) 0.0196(15) 0.0079(12) 0.0054(13) 0.0078(14)
C74 0.0198(17) 0.0199(17) 0.0227(16) 0.0069(13) 0.0062(13) 0.0094(14)
C75 0.0237(18) 0.0177(17) 0.0240(17) 0.0063(13) 0.0085(14) 0.0057(14)
C76 0.0215(18) 0.0195(17) 0.0235(17) 0.0058(13) 0.0038(14) 0.0031(14)
C77 0.0188(17) 0.0191(17) 0.0272(17) 0.0093(13) 0.0045(14) 0.0057(14)
C78 0.0206(17) 0.0202(17) 0.0244(17) 0.0111(13) 0.0071(14) 0.0098(14)
C79 0.029(2) 0.025(2) 0.0285(19) 0.0001(15) 0.0061(16) 0.0076(16)
C80 0.0216(18) 0.0233(19) 0.0292(18) 0.0064(14) 0.0008(15) 0.0059(15)
F1 0.0252(11) 0.0568(15) 0.0349(12) 0.0258(11) 0.0139(10) 0.0091(11)
F2 0.0521(14) 0.0431(13) 0.0386(12) 0.0262(10) 0.0176(11) 0.0309(12)
F3 0.0503(14) 0.0339(12) 0.0207(10) 0.0063(9) 0.0088(10) 0.0076(11)
F4 0.0181(11) 0.0401(13) 0.0422(13) 0.0141(10) -0.0007(9) 0.0010(10)
F5 0.0374(13) 0.0342(13) 0.0428(13) -0.0001(10) -0.0083(10) 0.0241(11)
F6 0.0289(12) 0.0397(13) 0.0245(10) 0.0057(9) 0.0005(9) 0.0108(10)
F7 0.0728(18) 0.0424(14) 0.0329(13) 0.0074(10) -0.0097(12) 0.0321(13)
F8 0.0404(14) 0.0629(17) 0.0708(17) 0.0510(14) 0.0295(13) 0.0264(13)
F9 0.0483(14) 0.0314(12) 0.0478(13) 0.0178(10) 0.0183(11) 0.0301(11)
F10 0.0787(18) 0.0363(13) 0.0276(12) -0.0007(10) 0.0115(12) 0.0296(13)
F11 0.0399(14) 0.086(2) 0.0303(13) -0.0089(12) -0.0064(11) 0.0275(14)
F12 0.0711(18) 0.0419(14) 0.0243(11) 0.0126(10) 0.0120(11) 0.0069(13)
F13 0.0499(16) 0.0745(19) 0.0676(18) 0.0306(15) 0.0339(14) 0.0305(15)
F14 0.0599(19) 0.114(3) 0.0386(15) -0.0191(16) 0.0298(14) -0.0157(18)
F15 0.078(2) 0.0438(16) 0.081(2) 0.0336(14) 0.0490(17) 0.0145(14)
F16 0.0696(19) 0.079(2) 0.0529(16) 0.0048(14) -0.0035(14) 0.0575(17)
F17 0.099(2) 0.0443(16) 0.0795(19) 0.0376(14) 0.0464(17) 0.0497(16)
F18 0.0719(17) 0.0464(14) 0.0416(13) 0.0190(11) 0.0267(12) 0.0426(13)
F19 0.0497(17) 0.090(2) 0.0482(16) -0.0365(15) -0.0013(13) 0.0231(16)
F20 0.0706(19) 0.0530(17) 0.0651(18) -0.0054(13) 0.0485(16) 0.0020(14)
F21 0.157(3) 0.082(2) 0.0508(17) 0.0200(15) 0.0438(19) 0.095(2)
F22 0.0245(12) 0.0269(12) 0.0655(16) 0.0054(11) 0.0130(11) 0.0016(10)
F23 0.0293(13) 0.0771(18) 0.0498(15) 0.0365(13) 0.0086(11) 0.0268(13)
F24 0.0236(11) 0.0363(13) 0.0464(13) -0.0011(10) 0.0093(10) 0.0122(10)

loop_
_atom_type_symbol
_atom_type_description
_atom_type_scat_dispersion_real
_atom_type_scat_dispersion_imag
_atom_type_scat_source
C C 0.0033 0.0016 'International Tables Vol C Tables 4.2.6.8 and 6.1.1.4'
H H 0.0000 0.0000 'International Tables Vol C Tables 4.2.6.8 and 6.1.1.4'
B B 0.0013 0.0007 'International Tables Vol C Tables 4.2.6.8 and 6.1.1.4'
O O 0.0106 0.0060 'International Tables Vol C Tables 4.2.6.8 and 6.1.1.4'
F F 0.0171 0.0103 'International Tables Vol C Tables 4.2.6.8 and 6.1.1.4'
Fe Fe 0.3463 0.8444 'International Tables Vol C Tables 4.2.6.8 and 6.1.1.4'
Zr Zr -2.9673 0.5597 'International Tables Vol C Tables 4.2.6.8 and 6.1.1.4'
S S 0.1246 0.1234 'International Tables Vol C Tables 4.2.6.8 and 6.1.1.4'

loop_
_geom_angle_atom_site_label_1
_geom_angle_atom_site_label_2
_geom_angle_atom_site_label_3
_geom_angle
O3 Zr1 O4 108.05(11)
O3 Zr1 O1 99.28(9)
O4 Zr1 O1 98.67(10)
O3 Zr1 O2 99.66(10)
O4 Zr1 O2 99.36(10)
O1 Zr1 O2 148.26(9)
O3 Zr1 S2 83.56(8)
O4 Zr1 S2 168.23(7)
O1 Zr1 S2 80.94(7)
O2 Zr1 S2 76.16(7)
O3 Zr1 S1 171.05(8)
O4 Zr1 S1 80.45(8)
O1 Zr1 S1 76.23(6)
O2 Zr1 S1 81.28(7)
S2 Zr1 S1 88.06(4)
C9 Fe2 C4 134.89(14)
C9 Fe2 C10 40.17(13)
C4 Fe2 C10 174.02(14)
C9 Fe2 C5 174.77(13)
C4 Fe2 C5 40.08(13)
C10 Fe2 C5 144.96(13)
C9 Fe2 C8 39.76(15)
C4 Fe2 C8 111.10(14)
C10 Fe2 C8 67.11(14)
C5 Fe2 C8 136.79(15)
C9 Fe2 C3 110.16(14)
C4 Fe2 C3 39.82(14)
C10 Fe2 C3 135.00(15)
C5 Fe2 C3 66.77(13)
C8 Fe2 C3 114.30(14)
C9 Fe2 C2 114.08(15)
C4 Fe2 C2 66.75(14)
C10 Fe2 C2 110.99(14)
C5 Fe2 C2 66.55(14)
C8 Fe2 C2 143.32(14)
C3 Fe2 C2 39.52(13)
C9 Fe2 C7 66.60(15)
C4 Fe2 C7 115.64(14)
C10 Fe2 C7 66.94(14)
C5 Fe2 C7 113.14(14)
C8 Fe2 C7 39.45(14)
C3 Fe2 C7 144.16(14)
C2 Fe2 C7 176.22(13)
C9 Fe2 C1 144.15(15)
C4 Fe2 C1 66.38(13)
C10 Fe2 C1 115.71(13)
C5 Fe2 C1 39.37(13)
C8 Fe2 C1 176.07(15)
C3 Fe2 C1 65.95(13)
C2 Fe2 C1 39.23(12)
C7 Fe2 C1 138.22(13)
C9 Fe2 C6 66.26(14)
C4 Fe2 C6 145.67(14)
C10 Fe2 C6 39.58(14)
C5 Fe2 C6 117.13(13)
C8 Fe2 C6 65.98(14)
C3 Fe2 C6 174.48(14)
C2 Fe2 C6 137.11(13)
C7 Fe2 C6 39.33(13)
C1 Fe2 C6 114.19(12)
C1 S1 C11 104.69(16)
C1 S1 Zr1 126.80(11)
C11 S1 Zr1 97.20(10)
C6 S2 C26 104.26(17)
C6 S2 Zr1 125.99(13)
C26 S2 Zr1 99.18(12)
C17 O1 Zr1 153.86(19)
C32 O2 Zr1 149.0(2)
C41 O3 Zr1 166.8(2)
C45 O4 Zr1 155.6(2)
C5 C1 C2 108.0(3)
C5 C1 S1 123.1(3)
C2 C1 S1 128.8(3)
C5 C1 Fe2 68.78(19)
C2 C1 Fe2 69.44(19)
S1 C1 Fe2 129.68(16)
C3 C2 C1 108.0(3)
C3 C2 Fe2 69.8(2)
C1 C2 Fe2 71.32(19)
C3 C2 H2 126.0
C1 C2 H2 126.0
Fe2 C2 H2 124.4
C2 C3 C4 108.2(3)
C2 C3 Fe2 70.63(19)
C4 C3 Fe2 69.47(19)
C2 C3 H3 125.9
C4 C3 H3 125.9
Fe2 C3 H3 125.6
C3 C4 C5 107.8(3)
C3 C4 Fe2 70.71(19)
C5 C4 Fe2 70.37(18)
C3 C4 H4 126.1
C5 C4 H4 126.1
Fe2 C4 H4 124.4
C1 C5 C4 107.9(3)
C1 C5 Fe2 71.85(19)
C4 C5 Fe2 69.55(19)
C1 C5 H5 126.1
C4 C5 H5 126.1
Fe2 C5 H5 124.2
C7 C6 C10 108.0(3)
C7 C6 S2 128.4(3)
C10 C6 S2 123.5(3)
C7 C6 Fe2 69.31(19)
C10 C6 Fe2 68.33(19)
S2 C6 Fe2 129.56(18)
C8 C7 C6 108.0(3)
C8 C7 Fe2 69.8(2)
C6 C7 Fe2 71.4(2)
C8 C7 H7 126.0
C6 C7 H7 126.0
Fe2 C7 H7 124.4
C7 C8 C9 108.1(3)
C7 C8 Fe2 70.7(2)
C9 C8 Fe2 69.4(2)
C7 C8 H8 125.9
C9 C8 H8 125.9
Fe2 C8 H8 125.5
C8 C9 C10 108.4(3)
C8 C9 Fe2 70.8(2)
C10 C9 Fe2 70.17(19)
C8 C9 H9 125.8
C10 C9 H9 125.8
Fe2 C9 H9 124.8
C6 C10 C9 107.3(3)
C6 C10 Fe2 72.09(19)
C9 C10 Fe2 69.65(19)
C6 C10 H10 126.3
C9 C10 H10 126.3
Fe2 C10 H10 123.6
C12 C11 S1 118.6(2)
C12 C11 H11A 107.7
S1 C11 H11A 107.7
C12 C11 H11B 107.7
S1 C11 H11B 107.7
H11A C11 H11B 107.1
C13 C12 C17 120.8(3)
C13 C12 C11 118.5(3)
C17 C12 C11 120.5(3)
C14 C13 C12 121.0(3)
C14 C13 H13 119.5
C12 C13 H13 119.5
C13 C14 C15 117.3(3)
C13 C14 C22 123.0(3)
C15 C14 C22 119.8(3)
C16 C15 C14 123.9(3)
C16 C15 H15 118.0
C14 C15 H15 118.0
C15 C16 C17 117.4(3)
C15 C16 C18 121.2(3)
C17 C16 C18 121.4(3)
O1 C17 C12 118.8(3)
O1 C17 C16 121.8(3)
C12 C17 C16 119.4(3)
C21 C18 C20 107.9(3)
C21 C18 C16 109.7(3)
C20 C18 C16 111.6(3)
C21 C18 C19 109.6(3)
C20 C18 C19 107.0(3)
C16 C18 C19 111.0(3)
C18 C19 H19A 109.5
C18 C19 H19B 109.5
H19A C19 H19B 109.5
C18 C19 H19C 109.5
H19A C19 H19C 109.5
H19B C19 H19C 109.5
C18 C20 H20A 109.5
C18 C20 H20B 109.5
H20A C20 H20B 109.5
C18 C20 H20C 109.5
H20A C20 H20C 109.5
H20B C20 H20C 109.5
C18 C21 H21A 109.5
C18 C21 H21B 109.5
H21A C21 H21B 109.5
C18 C21 H21C 109.5
H21A C21 H21C 109.5
H21B C21 H21C 109.5
C23 C22 C14 109.9(3)
C23 C22 C24 109.0(3)
C14 C22 C24 111.9(3)
C23 C22 C25 108.7(3)
C14 C22 C25 109.6(3)
C24 C22 C25 107.6(3)
C22 C23 H23A 109.5
C22 C23 H23B 109.5
H23A C23 H23B 109.5
C22 C23 H23C 109.5
H23A C23 H23C 109.5
H23B C23 H23C 109.5
C22 C24 H24A 109.5
C22 C24 H24B 109.5
H24A C24 H24B 109.5
C22 C24 H24C 109.5
H24A C24 H24C 109.5
H24B C24 H24C 109.5
C22 C25 H25A 109.5
C22 C25 H25B 109.5
H25A C25 H25B 109.5
C22 C25 H25C 109.5
H25A C25 H25C 109.5
H25B C25 H25C 109.5
C27 C26 S2 117.2(2)
C27 C26 H26A 108.0
S2 C26 H26A 108.0
C27 C26 H26B 108.0
S2 C26 H26B 108.0
H26A C26 H26B 107.2
C28 C27 C32 120.5(3)
C28 C27 C26 119.6(3)
C32 C27 C26 119.7(3)
C29 C28 C27 121.4(3)
C29 C28 H28 119.3
C27 C28 H28 119.3
C28 C29 C30 116.9(3)
C28 C29 C37 122.4(3)
C30 C29 C37 120.6(3)
C31 C30 C29 124.2(3)
C31 C30 H30 117.9
C29 C30 H30 117.9
C30 C31 C32 116.6(3)
C30 C31 C33 121.7(3)
C32 C31 C33 121.7(3)
O2 C32 C27 118.0(3)
O2 C32 C31 122.4(3)
C27 C32 C31 119.6(3)
C34 C33 C36 107.3(3)
C34 C33 C31 110.9(3)
C36 C33 C31 111.5(3)
C34 C33 C35 109.9(3)
C36 C33 C35 106.9(3)
C31 C33 C35 110.1(3)
C33 C34 H34A 109.5
C33 C34 H34B 109.5
H34A C34 H34B 109.5
C33 C34 H34C 109.5
H34A C34 H34C 109.5
H34B C34 H34C 109.5
C33 C35 H35A 109.5
C33 C35 H35B 109.5
H35A C35 H35B 109.5
C33 C35 H35C 109.5
H35A C35 H35C 109.5
H35B C35 H35C 109.5
C33 C36 H36A 109.5
C33 C36 H36B 109.5
H36A C36 H36B 109.5
C33 C36 H36C 109.5
H36A C36 H36C 109.5
H36B C36 H36C 109.5
C38 C37 C29 109.8(3)
C38 C37 C39 110.5(3)
C29 C37 C39 109.0(3)
C38 C37 C40 108.1(3)
C29 C37 C40 111.2(3)
C39 C37 C40 108.3(3)
C37 C38 H38A 109.5
C37 C38 H38B 109.5
H38A C38 H38B 109.5
C37 C38 H38C 109.5
H38A C38 H38C 109.5
H38B C38 H38C 109.5
C37 C39 H39A 109.5
C37 C39 H39B 109.5
H39A C39 H39B 109.5
C37 C39 H39C 109.5
H39A C39 H39C 109.5
H39B C39 H39C 109.5
C37 C40 H40A 109.5
C37 C40 H40B 109.5
H40A C40 H40B 109.5
C37 C40 H40C 109.5
H40A C40 H40C 109.5
H40B C40 H40C 109.5
O3 C41 C43 108.5(3)
O3 C41 C44 107.0(3)
C43 C41 C44 110.7(4)
O3 C41 C42 107.3(3)
C43 C41 C42 111.6(4)
C44 C41 C42 111.4(4)
C41 C42 H42A 109.5
C41 C42 H42B 109.5
H42A C42 H42B 109.5
C41 C42 H42C 109.5
H42A C42 H42C 109.5
H42B C42 H42C 109.5
C41 C43 H43A 109.5
C41 C43 H43B 109.5
H43A C43 H43B 109.5
C41 C43 H43C 109.5
H43A C43 H43C 109.5
H43B C43 H43C 109.5
C41 C44 H44A 109.5
C41 C44 H44B 109.5
H44A C44 H44B 109.5
C41 C44 H44C 109.5
H44A C44 H44C 109.5
H44B C44 H44C 109.5
C46A C45 O4 116.6(7)
C46A C45 C47A 116.8(8)
O4 C45 C47A 113.6(7)
C46A C45 C46 61.7(6)
O4 C45 C46 108.9(4)
C47A C45 C46 129.8(8)
C46A C45 C48 130.8(7)
O4 C45 C48 110.4(4)
C47A C45 C48 23.0(6)
C46 C45 C48 115.6(4)
C46A C45 C48A 104.2(7)
O4 C45 C48A 96.1(6)
C47A C45 C48A 106.0(8)
C46 C45 C48A 42.9(5)
C48 C45 C48A 84.0(6)
C46A C45 C47 46.3(6)
O4 C45 C47 103.1(4)
C47A C45 C47 87.4(7)
C46 C45 C47 108.0(4)
C48 C45 C47 110.1(4)
C48A C45 C47 149.9(6)
C45 C46 H46A 109.5
C45 C46 H46B 109.5
H46A C46 H46B 109.5
C45 C46 H46C 109.5
H46A C46 H46C 109.5
H46B C46 H46C 109.5
C45 C47 H47A 109.5
C45 C47 H47B 109.5
H47A C47 H47B 109.5
C45 C47 H47C 109.5
H47A C47 H47C 109.5
H47B C47 H47C 109.5
C45 C48 H48A 109.5
C45 C48 H48B 109.5
H48A C48 H48B 109.5
C45 C48 H48C 109.5
H48A C48 H48C 109.5
H48B C48 H48C 109.5
C45 C46A H46D 109.5
C45 C46A H46E 109.5
H46D C46A H46E 109.5
C45 C46A H46F 109.5
H46D C46A H46F 109.5
H46E C46A H46F 109.5
C45 C47A H47D 109.5
C45 C47A H47E 109.5
H47D C47A H47E 109.5
C45 C47A H47F 109.5
H47D C47A H47F 109.5
H47E C47A H47F 109.5
C45 C48A H48D 109.5
C45 C48A H48E 109.5
H48D C48A H48E 109.5
C45 C48A H48F 109.5
H48D C48A H48F 109.5
H48E C48A H48F 109.5
C65 B1 C49 112.2(3)
C65 B1 C57 114.0(2)
C49 B1 C57 103.1(3)
C65 B1 C73 102.8(3)
C49 B1 C73 112.2(2)
C57 B1 C73 113.0(3)
C50 C49 C54 115.5(3)
C50 C49 B1 122.3(3)
C54 C49 B1 121.9(3)
C51 C50 C49 122.8(3)
C51 C50 H50 118.6
C49 C50 H50 118.6
C50 C51 C52 120.4(3)
C50 C51 C56 119.9(3)
C52 C51 C56 119.5(3)
C53 C52 C51 118.0(3)
C53 C52 H52 121.0
C51 C52 H52 121.0
C52 C53 C54 121.2(3)
C52 C53 C55 121.0(3)
C54 C53 C55 117.7(3)
C49 C54 C53 122.0(3)
C49 C54 H54 119.0
C53 C54 H54 119.0
F1 C55 F2 107.0(3)
F1 C55 F3 105.9(3)
F2 C55 F3 105.2(3)
F1 C55 C53 113.5(3)
F2 C55 C53 112.5(3)
F3 C55 C53 112.1(3)
F4 C56 F5 106.4(3)
F4 C56 F6 106.2(3)
F5 C56 F6 104.9(3)
F4 C56 C51 113.5(3)
F5 C56 C51 112.3(3)
F6 C56 C51 112.9(3)
C62 C57 C58 115.8(3)
C62 C57 B1 123.0(3)
C58 C57 B1 120.6(3)
C59 C58 C57 122.2(3)
C59 C58 H58 118.9
C57 C58 H58 118.9
C60 C59 C58 120.9(3)
C60 C59 C63 118.6(3)
C58 C59 C63 120.4(3)
C59 C60 C61 117.8(3)
C59 C60 H60 121.1
C61 C60 H60 121.1
C60 C61 C62 120.9(3)
C60 C61 C64 120.5(3)
C62 C61 C64 118.6(3)
C57 C62 C61 122.3(3)
C57 C62 H62 118.8
C61 C62 H62 118.8
F9 C63 F7 105.7(3)
F9 C63 F8 105.3(3)
F7 C63 F8 105.8(3)
F9 C63 C59 114.2(3)
F7 C63 C59 113.1(3)
F8 C63 C59 112.0(3)
F11 C64 F12 106.4(3)
F11 C64 F10 106.3(3)
F12 C64 F10 105.5(3)
F11 C64 C61 112.6(3)
F12 C64 C61 112.2(3)
F10 C64 C61 113.3(3)
C70 C65 C66 115.6(3)
C70 C65 B1 122.5(3)
C66 C65 B1 121.3(3)
C67 C66 C65 122.4(3)
C67 C66 H66 118.8
C65 C66 H66 118.8
C68 C67 C66 120.8(3)
C68 C67 C71 119.9(3)
C66 C67 C71 119.2(3)
C67 C68 C69 117.9(3)
C67 C68 H68 121.0
C69 C68 H68 121.0
C70 C69 C68 120.9(3)
C70 C69 C72 119.4(3)
C68 C69 C72 119.6(3)
C69 C70 C65 122.4(3)
C69 C70 H70 118.8
C65 C70 H70 118.8
F14 C71 F15 109.2(3)
F14 C71 F13 105.9(3)
F15 C71 F13 102.4(3)
F14 C71 C67 113.2(3)
F15 C71 C67 112.9(3)
F13 C71 C67 112.5(3)
F17 C72 F18 106.8(3)
F17 C72 F16 105.5(3)
F18 C72 F16 105.8(3)
F17 C72 C69 113.2(3)
F18 C72 C69 112.8(3)
F16 C72 C69 112.1(3)
C74 C73 C78 115.7(3)
C74 C73 B1 121.9(3)
C78 C73 B1 121.9(3)
C75 C74 C73 122.0(3)
C75 C74 H74 119.0
C73 C74 H74 119.0
C76 C75 C74 121.2(3)
C76 C75 C79 120.5(3)
C74 C75 C79 118.3(3)
C75 C76 C77 118.0(3)
C75 C76 H76 121.0
C77 C76 H76 121.0
C78 C77 C76 121.4(3)
C78 C77 C80 120.7(3)
C76 C77 C80 117.9(3)
C77 C78 C73 121.7(3)
C77 C78 H78 119.2
C73 C78 H78 119.2
F19 C79 F21 106.2(3)
F19 C79 F20 104.9(3)
F21 C79 F20 105.0(3)
F19 C79 C75 113.8(3)
F21 C79 C75 113.4(3)
F20 C79 C75 112.6(3)
F24 C80 F23 106.2(3)
F24 C80 F22 106.3(3)
F23 C80 F22 105.8(3)
F24 C80 C77 114.0(3)
F23 C80 C77 112.3(3)
F22 C80 C77 111.7(3)

loop_
_geom_bond_atom_site_label_1
_geom_bond_atom_site_label_2
_geom_bond_distance
Zr1 O3 1.906(2)
Zr1 O4 1.913(2)
Zr1 O1 2.005(2)
Zr1 O2 2.007(2)
Zr1 S2 2.9195(14)
Zr1 S1 2.9349(12)
Fe2 C9 2.073(3)
Fe2 C4 2.076(3)
Fe2 C10 2.080(3)
Fe2 C5 2.086(3)
Fe2 C8 2.091(4)
Fe2 C3 2.092(3)
Fe2 C2 2.102(4)
Fe2 C7 2.103(4)
Fe2 C1 2.127(3)
Fe2 C6 2.129(3)
S1 C1 1.746(3)
S1 C11 1.819(3)
S2 C6 1.746(3)
S2 C26 1.812(4)
O1 C17 1.346(4)
O2 C32 1.346(4)
O3 C41 1.428(4)
O4 C45 1.419(5)
C1 C5 1.420(5)
C1 C2 1.420(4)
C2 C3 1.418(5)
C2 H2 0.9500
C3 C4 1.419(5)
C3 H3 0.9500
C4 C5 1.426(5)
C4 H4 0.9500
C5 H5 0.9500
C6 C7 1.425(5)
C6 C10 1.426(5)
C7 C8 1.415(5)
C7 H7 0.9500
C8 C9 1.416(5)
C8 H8 0.9500
C9 C10 1.426(5)
C9 H9 0.9500
C10 H10 0.9500
C11 C12 1.501(4)
C11 H11A 0.9900
C11 H11B 0.9900
C12 C13 1.395(4)
C12 C17 1.404(4)
C13 C14 1.383(5)
C13 H13 0.9500
C14 C15 1.407(4)
C14 C22 1.525(4)
C15 C16 1.388(4)
C15 H15 0.9500
C16 C17 1.420(4)
C16 C18 1.537(4)
C18 C21 1.532(5)
C18 C20 1.537(5)
C18 C19 1.543(5)
C19 H19A 0.9800
C19 H19B 0.9800
C19 H19C 0.9800
C20 H20A 0.9800
C20 H20B 0.9800
C20 H20C 0.9800
C21 H21A 0.9800
C21 H21B 0.9800
C21 H21C 0.9800
C22 C23 1.518(5)
C22 C24 1.536(5)
C22 C25 1.551(5)
C23 H23A 0.9800
C23 H23B 0.9800
C23 H23C 0.9800
C24 H24A 0.9800
C24 H24B 0.9800
C24 H24C 0.9800
C25 H25A 0.9800
C25 H25B 0.9800
C25 H25C 0.9800
C26 C27 1.501(4)
C26 H26A 0.9900
C26 H26B 0.9900
C27 C28 1.385(4)
C27 C32 1.410(5)
C28 C29 1.383(4)
C28 H28 0.9500
C29 C30 1.402(5)
C29 C37 1.530(5)
C30 C31 1.396(5)
C30 H30 0.9500
C31 C32 1.415(4)
C31 C33 1.536(5)
C33 C34 1.533(5)
C33 C36 1.535(5)
C33 C35 1.547(5)
C34 H34A 0.9800
C34 H34B 0.9800
C34 H34C 0.9800
C35 H35A 0.9800
C35 H35B 0.9800
C35 H35C 0.9800
C36 H36A 0.9800
C36 H36B 0.9800
C36 H36C 0.9800
C37 C38 1.528(5)
C37 C39 1.531(5)
C37 C40 1.540(5)
C38 H38A 0.9800
C38 H38B 0.9800
C38 H38C 0.9800
C39 H39A 0.9800
C39 H39B 0.9800
C39 H39C 0.9800
C40 H40A 0.9800
C40 H40B 0.9800
C40 H40C 0.9800
C41 C43 1.503(6)
C41 C44 1.522(5)
C41 C42 1.522(6)
C42 H42A 0.9800
C42 H42B 0.9800
C42 H42C 0.9800
C43 H43A 0.9800
C43 H43B 0.9800
C43 H43C 0.9800
C44 H44A 0.9800
C44 H44B 0.9800
C44 H44C 0.9800
C45 C46A 1.419(12)
C45 C47A 1.446(13)
C45 C46 1.461(7)
C45 C48 1.479(7)
C45 C48A 1.562(12)
C45 C47 1.570(7)
C46 H46A 0.9800
C46 H46B 0.9800
C46 H46C 0.9800
C47 H47A 0.9800
C47 H47B 0.9800
C47 H47C 0.9800
C48 H48A 0.9800
C48 H48B 0.9800
C48 H48C 0.9800
C46A H46D 0.9800
C46A H46E 0.9800
C46A H46F 0.9800
C47A H47D 0.9800
C47A H47E 0.9800
C47A H47F 0.9800
C48A H48D 0.9800
C48A H48E 0.9800
C48A H48F 0.9800
B1 C65 1.631(5)
B1 C49 1.635(5)
B1 C57 1.636(5)
B1 C73 1.636(5)
C49 C50 1.396(5)
C49 C54 1.398(4)
C50 C51 1.392(4)
C50 H50 0.9500
C51 C52 1.393(4)
C51 C56 1.487(5)
C52 C53 1.374(5)
C52 H52 0.9500
C53 C54 1.400(4)
C53 C55 1.497(4)
C54 H54 0.9500
C55 F1 1.326(4)
C55 F2 1.343(4)
C55 F3 1.347(4)
C56 F4 1.332(4)
C56 F5 1.343(4)
C56 F6 1.349(4)
C57 C62 1.387(4)
C57 C58 1.406(4)
C58 C59 1.388(4)
C58 H58 0.9500
C59 C60 1.388(5)
C59 C63 1.490(5)
C60 C61 1.389(5)
C60 H60 0.9500
C61 C62 1.393(4)
C61 C64 1.492(5)
C62 H62 0.9500
C63 F9 1.325(4)
C63 F7 1.342(4)
C63 F8 1.350(4)
C64 F11 1.324(4)
C64 F12 1.332(4)
C64 F10 1.339(4)
C65 C70 1.400(4)
C65 C66 1.401(4)
C66 C67 1.389(5)
C66 H66 0.9500
C67 C68 1.384(5)
C67 C71 1.484(5)
C68 C69 1.391(5)
C68 H68 0.9500
C69 C70 1.386(4)
C69 C72 1.499(5)
C70 H70 0.9500
C71 F14 1.292(4)
C71 F15 1.329(4)
C71 F13 1.351(5)
C72 F17 1.328(4)
C72 F18 1.339(4)
C72 F16 1.339(5)
C73 C74 1.396(4)
C73 C78 1.411(4)
C74 C75 1.391(5)
C74 H74 0.9500
C75 C76 1.370(5)
C75 C79 1.496(4)
C76 C77 1.388(4)
C76 H76 0.9500
C77 C78 1.375(5)
C77 C80 1.501(5)
C78 H78 0.9500
C79 F19 1.309(4)
C79 F21 1.312(4)
C79 F20 1.323(4)
C80 F24 1.331(4)
C80 F23 1.339(4)
C80 F22 1.347(4)

loop_
_platon_squeeze_void_nr
_platon_squeeze_void_average_x
_platon_squeeze_void_average_y
_platon_squeeze_void_average_z
_platon_squeeze_void_volume
_platon_squeeze_void_count_electrons
_platon_squeeze_void_content
1 -0.075 0.257 0.500 1309 216 ' '
2 0.000 0.500 0.000 47 5 ' '
